data_7111005
loop_
_publ_author_name
'Lustig, Christian'
'Mitzel, Norbert W.'

_publ_section_title
;
 Novel aluminium-- and gallium--nitrogen heteronorbornanes
;
_journal_issue 15
_journal_name_full 'Chemical Communications'
_journal_page_first 1393
_journal_paper_doi 10.1039/b003813j
_journal_year 2000
_chemical_formula_sum 'C9 H24 Ga2 N2'
_chemical_formula_weight 299.74
_chemical_name_systematic
; 
 Octamethyl-digalladiazanorbornane
;
_space_group_IT_number 13
_symmetry_cell_setting monoclinic
_symmetry_space_group_name_Hall '-P 2yac'
_symmetry_space_group_name_H-M 'P 1 2/n 1'
_atom_sites_solution_hydrogens difmap
_atom_sites_solution_primary direct
_atom_sites_solution_secondary difmap
_audit_creation_method SHELXL-97
_cell_angle_alpha 90.00
_cell_angle_beta 101.475(3)
_cell_angle_gamma 90.00
_cell_formula_units_Z 2
_cell_length_a 7.7786(3)
_cell_length_b 7.4037(3)
_cell_length_c 11.8506(6)
_cell_measurement_temperature 133(2)
_cell_volume 668.84(5)
_computing_cell_refinement 'CAD4 Software'
_computing_data_collection 'CAD4 Software'
_computing_data_reduction CADSHEL
_computing_molecular_graphics 'SHELXTL 5.01'
_computing_publication_material 'SHELXTL 5.01'
_computing_structure_refinement 'SHELXL-97 (Sheldrick, 1997)'
_computing_structure_solution 'SHELXS-97 (Sheldrick, 1990)'
_diffrn_ambient_temperature 133(2)
_diffrn_measured_fraction_theta_full 0.990
_diffrn_measured_fraction_theta_max 0.990
_diffrn_measurement_device_type 'Nonius DIP 2020'
_diffrn_measurement_method oscillation
_diffrn_radiation_monochromator graphite
_diffrn_radiation_source 'fine-focus sealed tube'
_diffrn_radiation_type MoK\a
_diffrn_radiation_wavelength 0.71073
_diffrn_reflns_av_R_equivalents 0.0359
_diffrn_reflns_av_sigmaI/netI 0.0382
_diffrn_reflns_limit_h_max 9
_diffrn_reflns_limit_h_min 0
_diffrn_reflns_limit_k_max 9
_diffrn_reflns_limit_k_min -9
_diffrn_reflns_limit_l_max 14
_diffrn_reflns_limit_l_min -14
_diffrn_reflns_number 2447
_diffrn_reflns_theta_full 26.42
_diffrn_reflns_theta_max 26.42
_diffrn_reflns_theta_min 2.89
_diffrn_standards_decay_% None
_exptl_absorpt_coefficient_mu 3.994
_exptl_absorpt_correction_type none
_exptl_crystal_colour Colourless
_exptl_crystal_density_diffrn 1.488
_exptl_crystal_density_method 'not measured'
_exptl_crystal_description Block
_exptl_crystal_F_000 308
_exptl_crystal_size_max 0.60
_exptl_crystal_size_mid 0.40
_exptl_crystal_size_min 0.30
_refine_diff_density_max 0.746
_refine_diff_density_min -0.616
_refine_diff_density_rms 0.102
_refine_ls_extinction_method none
_refine_ls_goodness_of_fit_ref 1.071
_refine_ls_hydrogen_treatment refall
_refine_ls_matrix_type full
_refine_ls_number_parameters 108
_refine_ls_number_reflns 1372
_refine_ls_number_restraints 0
_refine_ls_restrained_S_all 1.071
_refine_ls_R_factor_all 0.0386
_refine_ls_R_factor_gt 0.0338
_refine_ls_shift/su_max 0.000
_refine_ls_shift/su_mean 0.000
_refine_ls_structure_factor_coef Fsqd
_refine_ls_weighting_details 'calc w=1/[\s^2^(Fo^2^)+(0.0502P)^2^+0.6180P] where P=(Fo^2^+2Fc^2^)/3'
_refine_ls_weighting_scheme calc
_refine_ls_wR_factor_gt 0.0863
_refine_ls_wR_factor_ref 0.0900
_reflns_number_gt 1220
_reflns_number_total 1372
_reflns_threshold_expression >2sigma(I)
_cod_data_source_file b003813jsup1.cif
_cod_data_source_block lus9
_cod_depositor_comments
;
The following automatic conversions were performed:

'_symmetry_cell_setting' value 'Monoclinic' changed to 'monoclinic'
according to /home/saulius/struct/CIF-dictionaries/cif_core.dic
dictionary named 'cif_core.dic' version 2.4.2 from
2011-04-26.

'_exptl_absorpt_correction_type' value 'None' changed to
'none' according to
/home/saulius/struct/CIF-dictionaries/cif_core.dic dictionary named
'cif_core.dic' version 2.4.2 from 2011-04-26.

Automatic conversion script
Id: cif_fix_values 1891 2012-01-12 08:04:46Z andrius 
;
_cod_original_sg_symbol_H-M P2/n
_cod_database_code 7111005

loop_
_symmetry_equiv_pos_as_xyz
'x, y, z'
'-x+1/2, y, -z+1/2'
'-x, -y, -z'
'x-1/2, -y, z-1/2'

loop_
_atom_site_label
_atom_site_type_symbol
_atom_site_fract_x
_atom_site_fract_y
_atom_site_fract_z
_atom_site_U_iso_or_equiv
_atom_site_adp_type
_atom_site_occupancy
_atom_site_symmetry_multiplicity
_atom_site_calc_flag
_atom_site_refinement_flags
Ga Ga 0.79124(4) 0.14022(4) 0.40729(3) 0.02302(16) Uani 1 1 d .
N N 0.6215(3) 0.3083(3) 0.2894(2) 0.0208(5) Uani 1 1 d .
C1 C 0.7500 0.4273(6) 0.2500 0.0225(9) Uani 1 2 d S
C2 C 0.9725(4) 0.2006(5) 0.3118(3) 0.0248(6) Uani 1 1 d .
C3 C 0.4990(5) 0.4167(5) 0.3421(3) 0.0287(7) Uani 1 1 d .
C4 C 0.8286(5) 0.2744(6) 0.5558(3) 0.0335(8) Uani 1 1 d .
C5 C 0.6811(6) -0.1011(5) 0.4026(4) 0.0333(8) Uani 1 1 d .
H33 H 0.430(5) 0.498(6) 0.290(3) 0.028(9) Uiso 1 1 d .
H11 H 0.811(5) 0.505(5) 0.311(3) 0.022(9) Uiso 1 1 d .
H22 H 1.027(5) 0.100(6) 0.287(3) 0.029(10) Uiso 1 1 d .
H42 H 0.921(6) 0.227(6) 0.601(4) 0.037(11) Uiso 1 1 d .
H21 H 1.064(6) 0.274(6) 0.354(3) 0.033(10) Uiso 1 1 d .
H32 H 0.425(6) 0.336(6) 0.368(4) 0.036(11) Uiso 1 1 d .
H53 H 0.581(8) -0.090(7) 0.418(5) 0.058(15) Uiso 1 1 d .
H52 H 0.677(8) -0.159(7) 0.328(5) 0.069(18) Uiso 1 1 d .
H31 H 0.558(6) 0.482(7) 0.401(4) 0.045(13) Uiso 1 1 d .
H51 H 0.752(8) -0.182(8) 0.456(5) 0.068(17) Uiso 1 1 d .
H41 H 0.730(7) 0.263(8) 0.589(4) 0.052(14) Uiso 1 1 d .
H4A H 0.842(9) 0.398(8) 0.536(5) 0.076(18) Uiso 1 1 d .

loop_
_atom_site_aniso_label
_atom_site_aniso_U_11
_atom_site_aniso_U_22
_atom_site_aniso_U_33
_atom_site_aniso_U_23
_atom_site_aniso_U_13
_atom_site_aniso_U_12
Ga 0.0257(2) 0.0186(2) 0.0253(2) 0.00145(13) 0.00633(15) -0.00039(13)
N 0.0219(12) 0.0155(12) 0.0259(13) 0.0007(10) 0.0065(10) 0.0015(10)
C1 0.024(2) 0.016(2) 0.029(2) 0.000 0.0068(18) 0.000
C2 0.0220(14) 0.0226(16) 0.0296(16) 0.0034(13) 0.0042(13) 0.0022(13)
C3 0.0285(17) 0.0248(16) 0.0355(19) -0.0032(16) 0.0131(15) 0.0070(15)
C4 0.0365(19) 0.034(2) 0.0285(18) -0.0035(15) 0.0036(16) 0.0002(16)
C5 0.042(2) 0.0197(16) 0.041(2) 0.0048(15) 0.0152(16) -0.0031(16)

loop_
_atom_type_symbol
_atom_type_description
_atom_type_scat_dispersion_real
_atom_type_scat_dispersion_imag
_atom_type_scat_source
C C 0.0033 0.0016 'International Tables Vol C Tables 4.2.6.8 and 6.1.1.4'
H H 0.0000 0.0000 'International Tables Vol C Tables 4.2.6.8 and 6.1.1.4'
N N 0.0061 0.0033 'International Tables Vol C Tables 4.2.6.8 and 6.1.1.4'
Ga Ga 0.2307 1.6083 'International Tables Vol C Tables 4.2.6.8 and 6.1.1.4'

loop_
_geom_angle_atom_site_label_1
_geom_angle_atom_site_label_2
_geom_angle_atom_site_label_3
_geom_angle
_geom_angle_site_symmetry_1
_geom_angle_site_symmetry_3
C5 Ga C4 117.52(17) . .
C5 Ga C2 121.97(16) . .
C4 Ga C2 112.85(16) . .
C5 Ga N 107.55(15) . .
C4 Ga N 104.56(14) . .
C2 Ga N 85.05(11) . .
C3 N C1 110.1(3) . .
C3 N C2 111.9(3) . 2_655
C1 N C2 108.5(2) . 2_655
C3 N Ga 114.2(2) . .
C1 N Ga 100.74(16) . .
C2 N Ga 110.73(19) 2_655 .
N C1 N 106.7(3) . 2_655
N C1 H11 112(2) . .
N C1 H11 109(2) 2_655 .
N C2 Ga 106.32(19) 2_655 .
N C2 H22 110(2) 2_655 .
Ga C2 H22 114(3) . .
N C2 H21 108(2) 2_655 .
Ga C2 H21 111(2) . .
H22 C2 H21 106(4) . .
N C3 H33 113(2) . .
N C3 H32 107(3) . .
H33 C3 H32 108(4) . .
N C3 H31 111(3) . .
H33 C3 H31 108(4) . .
H32 C3 H31 110(4) . .
Ga C4 H42 107(3) . .
Ga C4 H41 110(3) . .
H42 C4 H41 110(4) . .
Ga C4 H4A 105(4) . .
H42 C4 H4A 115(5) . .
H41 C4 H4A 109(5) . .
Ga C5 H53 109(4) . .
Ga C5 H52 111(3) . .
H53 C5 H52 112(5) . .
Ga C5 H51 111(3) . .
H53 C5 H51 111(5) . .
H52 C5 H51 103(5) . .

loop_
_geom_bond_atom_site_label_1
_geom_bond_atom_site_label_2
_geom_bond_distance
_geom_bond_site_symmetry_2
Ga C5 1.977(4) .
Ga C4 1.991(4) .
Ga C2 2.026(3) .
Ga N 2.124(3) .
N C3 1.475(4) .
N C1 1.476(4) .
N C2 1.503(4) 2_655
C1 N 1.476(4) 2_655
C1 H11 0.97(4) .
C2 N 1.503(4) 2_655
C2 H22 0.93(4) .
C2 H21 0.95(4) .
C3 H33 0.95(4) .
C3 H32 0.93(5) .
C3 H31 0.90(5) .
C4 H42 0.88(5) .
C4 H41 0.93(5) .
C4 H4A 0.95(6) .
C5 H53 0.84(6) .
C5 H52 0.97(6) .
C5 H51 0.96(6) .

loop_
_geom_torsion_atom_site_label_1
_geom_torsion_atom_site_label_2
_geom_torsion_atom_site_label_3
_geom_torsion_atom_site_label_4
_geom_torsion
_geom_torsion_site_symmetry_1
_geom_torsion_site_symmetry_4
C5 Ga N C3 94.4(3) . .
C4 Ga N C3 -31.2(3) . .
C2 Ga N C3 -143.6(2) . .
C5 Ga N C1 -147.6(2) . .
C4 Ga N C1 86.7(2) . .
C2 Ga N C1 -25.60(19) . .
C5 Ga N C2 -33.0(2) . 2_655
C4 Ga N C2 -158.6(2) . 2_655
C2 Ga N C2 89.01(18) . 2_655
C3 N C1 N 173.9(3) . 2_655
C2 N C1 N -63.34(19) 2_655 2_655
Ga N C1 N 52.96(8) . 2_655
C5 Ga C2 N 102.0(2) . 2_655
C4 Ga C2 N -109.4(2) . 2_655
N Ga C2 N -5.66(19) . 2_655
